data_4028349
loop_
_publ_author_name
'Pradeep Sadhu'
'Santhosh Kumar Alla'
'Tharmalingam Punniyamurthy'

_publ_section_title
;
 Pd(II)-Catalyzed Aminotetrazole-directed Ortho-Selective Halogenation of
 Arenes
;
_journal_name_full 'Journal of Organic Chemistry'
_journal_page_first 6104
_journal_page_last 6111
_journal_paper_doi 10.1021/jo400755q
_journal_volume 78
_journal_year 2013
_chemical_formula_sum 'C15 H14 I N5'
_chemical_formula_weight 391.21
_space_group_crystal_system monoclinic
_space_group_IT_number 14
_symmetry_space_group_name_Hall '-P 2yn'
_symmetry_space_group_name_H-M 'P 1 21/n 1'
_atom_sites_solution_hydrogens geom
_atom_sites_solution_primary direct
_atom_sites_solution_secondary difmap
_audit_creation_method SHELXL-97
_cell_angle_alpha 90.00
_cell_angle_beta 90.1540(10)
_cell_angle_gamma 90.00
_cell_formula_units_Z 4
_cell_length_a 7.6397(2)
_cell_length_b 9.8963(2)
_cell_length_c 20.2534(4)
_cell_measurement_temperature 296(2)
_cell_volume 1531.25(6)
_computing_structure_refinement 'SHELXL-97 (Sheldrick, 1997)'
_computing_structure_solution 'SHELXS-97 (Sheldrick, 1990)'
_diffrn_ambient_temperature 296(2)
_diffrn_measured_fraction_theta_full 0.913
_diffrn_measured_fraction_theta_max 0.913
_diffrn_radiation_monochromator graphite
_diffrn_radiation_source 'fine-focus sealed tube'
_diffrn_radiation_type MoK\a
_diffrn_radiation_wavelength 0.71073
_diffrn_reflns_av_R_equivalents 0.0664
_diffrn_reflns_av_sigmaI/netI 0.0282
_diffrn_reflns_limit_h_max 9
_diffrn_reflns_limit_h_min -9
_diffrn_reflns_limit_k_max 12
_diffrn_reflns_limit_k_min -12
_diffrn_reflns_limit_l_max 25
_diffrn_reflns_limit_l_min -24
_diffrn_reflns_number 18980
_diffrn_reflns_theta_full 27.66
_diffrn_reflns_theta_max 27.66
_diffrn_reflns_theta_min 2.01
_exptl_absorpt_coefficient_mu 2.092
_exptl_crystal_density_diffrn 1.697
_exptl_crystal_F_000 768
_refine_diff_density_max 0.551
_refine_diff_density_min -1.751
_refine_diff_density_rms 0.257
_refine_ls_extinction_method none
_refine_ls_goodness_of_fit_ref 1.156
_refine_ls_hydrogen_treatment mixed
_refine_ls_matrix_type full
_refine_ls_number_parameters 192
_refine_ls_number_reflns 3254
_refine_ls_number_restraints 0
_refine_ls_restrained_S_all 1.156
_refine_ls_R_factor_all 0.0396
_refine_ls_R_factor_gt 0.0362
_refine_ls_shift/su_max 0.000
_refine_ls_shift/su_mean 0.000
_refine_ls_structure_factor_coef Fsqd
_refine_ls_weighting_details 'calc w=1/[\s^2^(Fo^2^)+(0.0565P)^2^+0.1663P] where P=(Fo^2^+2Fc^2^)/3'
_refine_ls_weighting_scheme calc
_refine_ls_wR_factor_gt 0.0920
_refine_ls_wR_factor_ref 0.0938
_reflns_number_gt 2903
_reflns_number_total 3254
_reflns_threshold_expression >2sigma(I)
_cod_data_source_file jo400755q_si_001.cif
_cod_data_source_block 11
_cod_database_code 4028349

loop_
_symmetry_equiv_pos_as_xyz
'x, y, z'
'-x+1/2, y+1/2, -z+1/2'
'-x, -y, -z'
'x-1/2, -y-1/2, z-1/2'

loop_
_atom_site_label
_atom_site_type_symbol
_atom_site_fract_x
_atom_site_fract_y
_atom_site_fract_z
_atom_site_U_iso_or_equiv
_atom_site_adp_type
_atom_site_occupancy
_atom_site_symmetry_multiplicity
_atom_site_calc_flag
_atom_site_refinement_flags
I1 I 0.60200(3) 0.218435(18) 0.201065(9) 0.05059(11) Uani 1 1 d .
C1 C 0.6011(4) 0.2086(2) 0.30474(15) 0.0395(6) Uani 1 1 d .
C2 C 0.5484(4) 0.0912(2) 0.33795(13) 0.0415(6) Uani 1 1 d .
C4 C 0.6132(5) 0.2059(3) 0.44022(18) 0.0586(8) Uani 1 1 d .
H4 H 0.6171 0.2037 0.4861 0.070 Uiso 1 1 calc R
C5 C 0.6643(4) 0.3220(4) 0.40791(17) 0.0540(7) Uani 1 1 d .
C6 C 0.6570(4) 0.3216(3) 0.33888(15) 0.0465(6) Uani 1 1 d .
H6 H 0.6902 0.3984 0.3156 0.056 Uiso 1 1 calc R
C3 C 0.5563(4) 0.0922(3) 0.40628(14) 0.0549(7) Uani 1 1 d .
H3 H 0.5230 0.0156 0.4297 0.066 Uiso 1 1 calc R
C7 C 0.7256(5) 0.4456(4) 0.44562(16) 0.0676(9) Uani 1 1 d .
H7A H 0.7167 0.4289 0.4922 0.101 Uiso 1 1 calc R
H7B H 0.6538 0.5216 0.4340 0.101 Uiso 1 1 calc R
H7C H 0.8452 0.4645 0.4345 0.101 Uiso 1 1 calc R
N1 N 0.4899(3) -0.0212(2) 0.30091(11) 0.0465(5) Uani 1 1 d .
H1 H 0.4835 -0.0105 0.2588 0.056 Uiso 1 1 calc R
C8 C 0.4427(4) -0.1437(3) 0.32456(14) 0.0436(6) Uani 1 1 d .
N2 N 0.4010(3) -0.2484(3) 0.28427(14) 0.0442(5) Uani 1 1 d .
C9 C 0.3947(4) -0.2614(3) 0.21471(17) 0.0424(6) Uani 1 1 d .
C13 C 0.3163(4) -0.1747(4) 0.10863(16) 0.0581(8) Uani 1 1 d .
H13 H 0.2692 -0.1061 0.0827 0.070 Uiso 1 1 calc R
C14 C 0.3200(4) -0.1602(3) 0.17681(15) 0.0476(6) Uani 1 1 d .
H14 H 0.2730 -0.0837 0.1967 0.057 Uiso 1 1 calc R
C10 C 0.4600(4) -0.3776(3) 0.18575(16) 0.0539(7) Uani 1 1 d .
H10 H 0.5095 -0.4456 0.2114 0.065 Uiso 1 1 calc R
C12 C 0.3816(6) -0.2894(3) 0.0788(2) 0.0637(9) Uani 1 1 d .
C11 C 0.4502(5) -0.3905(3) 0.11783(17) 0.0634(8) Uani 1 1 d .
H11 H 0.4909 -0.4693 0.0981 0.076 Uiso 1 1 calc R
C15 C 0.3750(8) -0.3050(5) 0.0038(2) 0.0958(16) Uani 1 1 d .
H15A H 0.3222 -0.2261 -0.0154 0.144 Uiso 1 1 calc R
H15B H 0.3070 -0.3832 -0.0074 0.144 Uiso 1 1 calc R
H15C H 0.4917 -0.3153 -0.0129 0.144 Uiso 1 1 calc R
N3 N 0.3673(4) -0.3571(3) 0.32473(16) 0.0613(7) Uani 1 1 d .
N4 N 0.3863(5) -0.3174(3) 0.38366(17) 0.0748(10) Uani 1 1 d .
N5 N 0.4332(5) -0.1838(3) 0.38650(14) 0.0643(8) Uani 1 1 d .

loop_
_atom_site_aniso_label
_atom_site_aniso_U_11
_atom_site_aniso_U_22
_atom_site_aniso_U_33
_atom_site_aniso_U_23
_atom_site_aniso_U_13
_atom_site_aniso_U_12
I1 0.06325(17) 0.04028(16) 0.04824(16) 0.00271(6) 0.00291(10) -0.00714(7)
C1 0.0396(14) 0.0315(13) 0.0473(15) 0.0014(10) 0.0023(11) -0.0002(9)
C2 0.0466(14) 0.0296(12) 0.0484(14) -0.0019(10) 0.0037(11) -0.0046(10)
C4 0.077(2) 0.0531(19) 0.0458(17) -0.0053(13) 0.0007(16) -0.0101(15)
C5 0.0596(19) 0.0452(16) 0.0572(18) -0.0106(14) 0.0015(15) -0.0054(14)
C6 0.0502(16) 0.0320(12) 0.0575(17) -0.0025(12) 0.0025(13) -0.0057(11)
C3 0.071(2) 0.0435(16) 0.0502(16) 0.0024(12) 0.0002(14) -0.0115(14)
C7 0.085(2) 0.0539(19) 0.0639(19) -0.0166(15) -0.0012(17) -0.0102(17)
N1 0.0647(15) 0.0291(11) 0.0457(12) 0.0008(9) 0.0008(10) -0.0085(10)
C8 0.0481(15) 0.0295(13) 0.0532(16) 0.0015(11) -0.0020(12) -0.0044(10)
N2 0.0483(14) 0.0248(9) 0.0596(14) 0.0046(11) -0.0024(11) -0.0019(9)
C9 0.0353(13) 0.0273(12) 0.0646(19) -0.0009(12) -0.0044(12) -0.0031(10)
C13 0.067(2) 0.0441(16) 0.0632(19) 0.0010(14) -0.0099(16) 0.0040(14)
C14 0.0490(15) 0.0283(13) 0.0656(18) -0.0018(12) -0.0043(13) 0.0053(10)
C10 0.0559(17) 0.0305(13) 0.075(2) -0.0057(13) -0.0121(15) 0.0071(12)
C12 0.074(2) 0.053(2) 0.065(2) -0.0125(14) -0.0092(18) 0.0049(15)
C11 0.074(2) 0.0406(15) 0.076(2) -0.0168(15) -0.0103(17) 0.0114(15)
C15 0.130(4) 0.092(3) 0.066(3) -0.023(2) -0.014(3) 0.022(3)
N3 0.0775(19) 0.0323(13) 0.0741(18) 0.0142(12) -0.0026(14) -0.0151(12)
N4 0.108(3) 0.0453(15) 0.071(2) 0.0190(15) -0.0087(18) -0.0222(17)
N5 0.092(2) 0.0405(13) 0.0598(17) 0.0107(12) -0.0032(15) -0.0158(14)

loop_
_atom_type_symbol
_atom_type_description
_atom_type_scat_dispersion_real
_atom_type_scat_dispersion_imag
_atom_type_scat_source
C C 0.0033 0.0016 'International Tables Vol C Tables 4.2.6.8 and 6.1.1.4'
H H 0.0000 0.0000 'International Tables Vol C Tables 4.2.6.8 and 6.1.1.4'
N N 0.0061 0.0033 'International Tables Vol C Tables 4.2.6.8 and 6.1.1.4'
I I -0.4742 1.8119 'International Tables Vol C Tables 4.2.6.8 and 6.1.1.4'

loop_
_geom_angle_atom_site_label_1
_geom_angle_atom_site_label_2
_geom_angle_atom_site_label_3
_geom_angle
C6 C1 C2 121.3(3)
C6 C1 I1 117.4(2)
C2 C1 I1 121.27(19)
C3 C2 C1 117.5(2)
C3 C2 N1 123.3(2)
C1 C2 N1 119.2(2)
C5 C4 C3 121.9(3)
C4 C5 C6 117.4(3)
C4 C5 C7 121.4(3)
C6 C5 C7 121.2(3)
C1 C6 C5 121.0(3)
C2 C3 C4 120.9(3)
C8 N1 C2 127.0(2)
N5 C8 N1 128.5(3)
N5 C8 N2 109.2(3)
N1 C8 N2 122.3(3)
C8 N2 N3 106.4(3)
C8 N2 C9 132.5(3)
N3 N2 C9 121.0(3)
C10 C9 C14 121.0(3)
C10 C9 N2 119.1(3)
C14 C9 N2 119.9(3)
C12 C13 C14 120.9(3)
C9 C14 C13 119.0(3)
C11 C10 C9 118.7(3)
C11 C12 C13 119.0(3)
C11 C12 C15 120.6(3)
C13 C12 C15 120.4(3)
C12 C11 C10 121.5(3)
N4 N3 N2 107.3(3)
N3 N4 N5 111.7(3)
C8 N5 N4 105.4(3)

loop_
_geom_bond_atom_site_label_1
_geom_bond_atom_site_label_2
_geom_bond_distance
I1 C1 2.102(3)
C1 C6 1.381(4)
C1 C2 1.402(4)
C2 C3 1.385(4)
C2 N1 1.413(3)
C4 C5 1.380(5)
C4 C3 1.388(4)
C5 C6 1.399(4)
C5 C7 1.515(4)
N1 C8 1.353(3)
C8 N5 1.318(4)
C8 N2 1.356(4)
N2 N3 1.377(4)
N2 C9 1.415(4)
C9 C10 1.384(4)
C9 C14 1.385(4)
C13 C12 1.380(5)
C13 C14 1.388(4)
C10 C11 1.383(4)
C12 C11 1.378(5)
C12 C15 1.528(6)
N3 N4 1.265(4)
N4 N5 1.371(4)
